data_7111010
loop_
_publ_author_name
'Gehrhus, Barbara'
'Hitchcock, Peter B.'
'Lappert, Michael F.'
'Slootweg, J. Chris'

_publ_section_title
;
 The diverse reactions of the silylene Si[(NCH2But)2C6H4-1,2] with
 Li[Si(SiMe3)3](thf)3 and K[N(SiMe3)2]
;
_journal_issue 15
_journal_name_full 'Chemical Communications'
_journal_page_first 1427
_journal_paper_doi 10.1039/b003833o
_journal_year 2000
_chemical_compound_source 'synthesis as described'
_chemical_formula_moiety 'C22 H44 K N3 Si3'
_chemical_formula_structural 'C22 H44 K N3 Si3'
_chemical_formula_sum 'C22 H44 K N3 Si3'
_chemical_formula_weight 473.97
_chemical_name_common '[K{Me3SiNSi(SiMe3)(C6H4(NCH2tBu)2)}]'
_chemical_name_systematic
;
 ?
;
_space_group_IT_number 14
_symmetry_cell_setting monoclinic
_symmetry_Int_Tables_number 14
_symmetry_space_group_name_Hall '-P 2yn'
_symmetry_space_group_name_H-M 'P 1 21/n 1'
_atom_sites_solution_hydrogens geom
_atom_sites_solution_primary direct
_atom_sites_solution_secondary difmap
_audit_conform_dict_location ftp://ftp.iucr.org/cifdics/cif_core_2.1beta5.dic
_audit_conform_dict_name cif_core.dic
_audit_conform_dict_version 2.1beta5
_audit_creation_date 2000-01-18T09:38:49-00:00
_audit_creation_method 'WinGX routine CIF_UPDATE'
_cell_angle_alpha 90
_cell_angle_beta 91.759(2)
_cell_angle_gamma 90
_cell_formula_units_Z 4
_cell_length_a 13.4645(4)
_cell_length_b 12.7533(3)
_cell_length_c 16.5858(3)
_cell_measurement_reflns_used 10046
_cell_measurement_temperature 173(2)
_cell_measurement_theta_max 27.878
_cell_measurement_theta_min 4.529
_cell_measurement_wavelength 0.71073
_cell_volume 2846.72(12)
_computing_cell_refinement 'HKL Scalepack (Otwinowski & Minor 1997)'
_computing_data_reduction 'HKL Denzo and Scalepack (Otwinowski & Minor 1997)'
_computing_molecular_graphics 'Ortep-3 for Windows (Farrugia, 1997)'
_computing_publication_material 'WinGX publication routines (Farrugia, 1999)'
_computing_structure_refinement 'SHELXL-97 (Sheldrick, 1997)'
_computing_structure_solution 'SHELXS-97 (Sheldrick, 1997)'
_diffrn_ambient_temperature 173(2)
_diffrn_measured_fraction_theta_full 0.984
_diffrn_measured_fraction_theta_max 0.984
_diffrn_measurement_device KappaCCD
_diffrn_measurement_method CCD
_diffrn_radiation_monochromator graphite
_diffrn_radiation_probe x-ray
_diffrn_radiation_type MoK\a
_diffrn_radiation_wavelength 0.71073
_diffrn_reflns_av_R_equivalents 0.0441
_diffrn_reflns_av_sigmaI/netI 0.0437
_diffrn_reflns_limit_h_max 17
_diffrn_reflns_limit_h_min -17
_diffrn_reflns_limit_k_max 16
_diffrn_reflns_limit_k_min -13
_diffrn_reflns_limit_l_max 21
_diffrn_reflns_limit_l_min -20
_diffrn_reflns_number 20621
_diffrn_reflns_theta_full 27.88
_diffrn_reflns_theta_max 27.88
_diffrn_reflns_theta_min 4.55
_exptl_absorpt_coefficient_mu 0.326
_exptl_crystal_colour colourless
_exptl_crystal_density_diffrn 1.106
_exptl_crystal_density_method 'not measured'
_exptl_crystal_description prism
_exptl_crystal_F_000 1032
_exptl_crystal_size_max 0.4
_exptl_crystal_size_mid 0.3
_exptl_crystal_size_min 0.25
_refine_diff_density_max 0.31
_refine_diff_density_min -0.32
_refine_diff_density_rms 0.048
_refine_ls_extinction_method none
_refine_ls_goodness_of_fit_ref 1.033
_refine_ls_hydrogen_treatment mixed
_refine_ls_matrix_type full
_refine_ls_number_parameters 262
_refine_ls_number_reflns 6689
_refine_ls_number_restraints 0
_refine_ls_restrained_S_all 1.033
_refine_ls_R_factor_all 0.0539
_refine_ls_R_factor_gt 0.0391
_refine_ls_shift/su_max 0.001
_refine_ls_shift/su_mean 0
_refine_ls_structure_factor_coef Fsqd
_refine_ls_weighting_details 'calc w=1/[\s^2^(Fo^2^)+(0.0361P)^2^+1.2475P] where P=(Fo^2^+2Fc^2^)/3'
_refine_ls_weighting_scheme calc
_refine_ls_wR_factor_gt 0.0904
_refine_ls_wR_factor_ref 0.0972
_reflns_number_gt 5363
_reflns_number_total 6689
_reflns_threshold_expression >2sigma(I)
_cod_data_source_file b003833osup1.cif
_cod_data_source_block gerhus-3a
_cod_original_sg_symbol_H-M P2(1)/n
_cod_database_code 7111010

loop_
_symmetry_equiv_pos_as_xyz
'x, y, z'
'-x+1/2, y+1/2, -z+1/2'
'-x, -y, -z'
'x-1/2, -y-1/2, z-1/2'

loop_
_atom_site_label
_atom_site_type_symbol
_atom_site_fract_x
_atom_site_fract_y
_atom_site_fract_z
_atom_site_U_iso_or_equiv
_atom_site_adp_type
_atom_site_occupancy
_atom_site_symmetry_multiplicity
_atom_site_calc_flag
_atom_site_refinement_flags
K K 0.14060(3) 0.96416(3) 0.25913(3) 0.03950(12) Uani 1 1 d .
Si1 Si 0.07164(3) 0.71839(3) 0.23769(2) 0.01866(10) Uani 1 1 d .
Si2 Si 0.00988(4) 0.55003(3) 0.20523(3) 0.02749(12) Uani 1 1 d .
Si3 Si -0.12226(3) 0.85611(3) 0.23040(3) 0.02323(11) Uani 1 1 d .
N1 N 0.15214(9) 0.70848(10) 0.32572(7) 0.0217(3) Uani 1 1 d .
N2 N 0.18089(9) 0.73475(10) 0.17866(7) 0.0205(3) Uani 1 1 d .
N3 N -0.00309(10) 0.81894(10) 0.23779(8) 0.0227(3) Uani 1 1 d .
C1 C 0.25134(11) 0.69734(11) 0.30699(9) 0.0216(3) Uani 1 1 d .
C2 C 0.26822(11) 0.71377(11) 0.22332(9) 0.0206(3) Uani 1 1 d .
C3 C 0.36466(12) 0.70846(13) 0.19556(10) 0.0270(3) Uani 1 1 d .
H3 H 0.3764 0.72 0.1401 0.032 Uiso 1 1 calc R
C4 C 0.44466(13) 0.68619(14) 0.24906(11) 0.0317(4) Uani 1 1 d .
H4 H 0.5104 0.6841 0.2299 0.038 Uiso 1 1 calc R
C5 C 0.42807(13) 0.66735(13) 0.32942(11) 0.0313(4) Uani 1 1 d .
H5 H 0.4824 0.6513 0.3652 0.038 Uiso 1 1 calc R
C6 C 0.33157(12) 0.67180(13) 0.35858(10) 0.0273(3) Uani 1 1 d .
H6 H 0.3207 0.6573 0.4138 0.033 Uiso 1 1 calc R
C7 C 0.11848(13) 0.67750(14) 0.40582(9) 0.0287(4) Uani 1 1 d .
H7A H 0.1651 0.6238 0.4277 0.034 Uiso 1 1 calc R
H7B H 0.0528 0.6434 0.3985 0.034 Uiso 1 1 calc R
C8 C 0.10905(14) 0.76395(16) 0.47004(10) 0.0356(4) Uani 1 1 d .
C9 C 0.02161(16) 0.83548(18) 0.44776(12) 0.0493(5) Uani 1 1 d .
H9A H -0.039 0.7934 0.441 0.074 Uiso 1 1 calc R
H9B H 0.0347 0.872 0.3972 0.074 Uiso 1 1 calc R
H9C H 0.0129 0.887 0.4908 0.074 Uiso 1 1 calc R
C10 C 0.08685(17) 0.7083(2) 0.54975(12) 0.0569(7) Uani 1 1 d .
H10A H 0.0262 0.6664 0.5428 0.085 Uiso 1 1 calc R
H10B H 0.0776 0.7607 0.5921 0.085 Uiso 1 1 calc R
H10C H 0.1426 0.6623 0.5652 0.085 Uiso 1 1 calc R
C11 C 0.20330(17) 0.82847(19) 0.48087(13) 0.0508(5) Uani 1 1 d .
H11A H 0.2591 0.7821 0.4952 0.076 Uiso 1 1 calc R
H11B H 0.1948 0.8799 0.524 0.076 Uiso 1 1 calc R
H11C H 0.2168 0.865 0.4304 0.076 Uiso 1 1 calc R
C12 C 0.17922(12) 0.71686(12) 0.09107(9) 0.0243(3) Uani 1 1 d .
H12A H 0.119 0.6755 0.0768 0.029 Uiso 1 1 calc R
H12B H 0.2374 0.6729 0.0786 0.029 Uiso 1 1 calc R
C13 C 0.18025(13) 0.81364(13) 0.03564(9) 0.0269(3) Uani 1 1 d .
C14 C 0.08332(14) 0.87500(15) 0.04316(10) 0.0361(4) Uani 1 1 d .
H14A H 0.0268 0.8286 0.0309 0.054 Uiso 1 1 calc R
H14B H 0.0823 0.9338 0.0051 0.054 Uiso 1 1 calc R
H14C H 0.0787 0.9019 0.0983 0.054 Uiso 1 1 calc R
C15 C 0.18690(16) 0.77285(16) -0.05111(10) 0.0411(5) Uani 1 1 d .
H15A H 0.1302 0.7268 -0.0636 0.062 Uiso 1 1 calc R
H15B H 0.2488 0.7335 -0.0565 0.062 Uiso 1 1 calc R
H15C H 0.1859 0.8322 -0.0886 0.062 Uiso 1 1 calc R
C16 C 0.26859(15) 0.88480(15) 0.05455(12) 0.0407(5) Uani 1 1 d .
H16A H 0.3303 0.845 0.0495 0.061 Uiso 1 1 calc R
H16B H 0.2644 0.9115 0.1097 0.061 Uiso 1 1 calc R
H16C H 0.2679 0.9437 0.0166 0.061 Uiso 1 1 calc R
C17 C 0.12238(15) 0.46476(15) 0.19205(15) 0.0484(5) Uani 1 1 d .
H17A H 0.164 0.4661 0.2416 0.073 Uiso 1 1 calc R
H17B H 0.1606 0.4912 0.147 0.073 Uiso 1 1 calc R
H17C H 0.1011 0.3926 0.1807 0.073 Uiso 1 1 calc R
C18 C -0.06219(16) 0.48891(16) 0.28780(13) 0.0455(5) Uani 1 1 d .
H18A H -0.0225 0.4909 0.3383 0.068 Uiso 1 1 calc R
H18B H -0.0777 0.4159 0.2738 0.068 Uiso 1 1 calc R
H18C H -0.1241 0.5279 0.2945 0.068 Uiso 1 1 calc R
C19 C -0.06770(16) 0.54555(17) 0.10913(12) 0.0451(5) Uani 1 1 d .
H19A H -0.0307 0.5773 0.0654 0.068 Uiso 1 1 calc R
H19B H -0.1295 0.5845 0.1163 0.068 Uiso 1 1 calc R
H19C H -0.0833 0.4725 0.0955 0.068 Uiso 1 1 calc R
C20 C -0.15237(15) 0.95692(15) 0.30934(13) 0.0418(5) Uani 1 1 d .
H20A H -0.1055 1.0155 0.3065 0.063 Uiso 1 1 calc R
H20B H -0.1471 0.9248 0.363 0.063 Uiso 1 1 calc R
H20C H -0.2202 0.9828 0.2995 0.063 Uiso 1 1 calc R
C21 C -0.21584(13) 0.74839(15) 0.24077(12) 0.0354(4) Uani 1 1 d .
H21A H -0.2031 0.7112 0.2917 0.053 Uiso 1 1 calc R
H21B H -0.2105 0.6993 0.1957 0.053 Uiso 1 1 calc R
H21C H -0.2828 0.7785 0.2403 0.053 Uiso 1 1 calc R
C22 C -0.15254(14) 0.92271(17) 0.13149(12) 0.0428(5) Uani 1 1 d .
H22A H -0.1053 0.9799 0.1232 0.064 Uiso 1 1 calc R
H22B H -0.2201 0.9512 0.1322 0.064 Uiso 1 1 calc R
H22C H -0.148 0.8718 0.0875 0.064 Uiso 1 1 calc R

loop_
_atom_site_aniso_label
_atom_site_aniso_U_11
_atom_site_aniso_U_22
_atom_site_aniso_U_33
_atom_site_aniso_U_23
_atom_site_aniso_U_13
_atom_site_aniso_U_12
K 0.0343(2) 0.0288(2) 0.0551(3) -0.00227(17) -0.00398(19) -0.00847(16)
Si1 0.0181(2) 0.01777(19) 0.0201(2) 0.00267(15) -0.00053(15) -0.00044(15)
Si2 0.0242(2) 0.0190(2) 0.0391(3) 0.00114(18) -0.00208(19) -0.00259(17)
Si3 0.0184(2) 0.0236(2) 0.0277(2) 0.00451(17) 0.00016(17) 0.00199(17)
N1 0.0188(7) 0.0279(7) 0.0185(6) 0.0036(5) 0.0008(5) 0.0019(5)
N2 0.0206(7) 0.0226(6) 0.0183(6) 0.0028(5) 0.0004(5) 0.0008(5)
N3 0.0209(7) 0.0225(6) 0.0245(7) 0.0022(5) -0.0014(5) 0.0013(5)
C1 0.0206(8) 0.0187(7) 0.0253(8) 0.0008(6) -0.0008(6) 0.0003(6)
C2 0.0199(8) 0.0164(7) 0.0256(8) 0.0012(6) 0.0006(6) 0.0009(6)
C3 0.0232(8) 0.0270(8) 0.0309(9) 0.0036(7) 0.0045(7) 0.0036(7)
C4 0.0198(8) 0.0312(9) 0.0443(10) 0.0017(7) 0.0016(7) 0.0042(7)
C5 0.0221(9) 0.0328(9) 0.0386(10) -0.0004(7) -0.0073(7) 0.0058(7)
C6 0.0259(9) 0.0303(8) 0.0253(8) 0.0010(7) -0.0037(6) 0.0055(7)
C7 0.0266(9) 0.0359(9) 0.0237(8) 0.0094(7) 0.0011(6) 0.0000(7)
C8 0.0316(10) 0.0546(12) 0.0208(8) 0.0010(8) 0.0022(7) 0.0088(9)
C9 0.0486(13) 0.0664(14) 0.0328(10) -0.0024(10) 0.0028(9) 0.0228(11)
C10 0.0474(13) 0.0994(19) 0.0245(10) 0.0139(11) 0.0090(9) 0.0163(13)
C11 0.0489(13) 0.0625(14) 0.0411(11) -0.0203(10) 0.0010(9) -0.0013(11)
C12 0.0277(9) 0.0238(8) 0.0213(8) 0.0008(6) 0.0015(6) 0.0022(6)
C13 0.0318(9) 0.0292(8) 0.0199(8) 0.0040(6) 0.0042(6) 0.0040(7)
C14 0.0421(11) 0.0407(10) 0.0256(9) 0.0079(7) 0.0048(7) 0.0146(8)
C15 0.0543(13) 0.0464(11) 0.0228(9) 0.0031(8) 0.0066(8) 0.0141(10)
C16 0.0430(12) 0.0384(10) 0.0408(10) 0.0131(8) 0.0032(9) -0.0059(9)
C17 0.0372(11) 0.0267(9) 0.0814(16) 0.0050(10) 0.0043(10) 0.0052(8)
C18 0.0416(12) 0.0362(10) 0.0589(13) 0.0137(9) 0.0016(10) -0.0129(9)
C19 0.0416(12) 0.0467(12) 0.0467(12) -0.0128(9) -0.0063(9) -0.0077(9)
C20 0.0321(10) 0.0380(10) 0.0553(12) -0.0102(9) 0.0002(9) 0.0106(8)
C21 0.0252(9) 0.0350(9) 0.0462(11) 0.0039(8) 0.0055(8) -0.0021(8)
C22 0.0258(10) 0.0570(12) 0.0454(11) 0.0238(10) -0.0014(8) 0.0056(9)

loop_
_atom_type_symbol
_atom_type_description
_atom_type_scat_dispersion_real
_atom_type_scat_dispersion_imag
_atom_type_scat_source
C C 0.0033 0.0016 'International Tables Vol C Tables 4.2.6.8 and 6.1.1.4'
H H 0 0 'International Tables Vol C Tables 4.2.6.8 and 6.1.1.4'
K K 0.2009 0.2494 'International Tables Vol C Tables 4.2.6.8 and 6.1.1.4'
N N 0.0061 0.0033 'International Tables Vol C Tables 4.2.6.8 and 6.1.1.4'
Si Si 0.0817 0.0704 'International Tables Vol C Tables 4.2.6.8 and 6.1.1.4'

loop_
_geom_angle_atom_site_label_1
_geom_angle_atom_site_label_2
_geom_angle_atom_site_label_3
_geom_angle
_geom_angle_site_symmetry_3
N3 Si1 N1 114.31(6) .
N3 Si1 N2 115.04(6) .
N1 Si1 N2 88.15(6) .
N3 Si1 Si2 120.20(5) .
N1 Si1 Si2 108.74(5) .
N2 Si1 Si2 105.61(5) .
N3 Si1 K 54.67(5) .
N1 Si1 K 79.49(4) .
N2 Si1 K 73.50(4) .
Si2 Si1 K 171.75(2) .
C18 Si2 C19 108.70(10) .
C18 Si2 C17 106.34(10) .
C19 Si2 C17 108.19(11) .
C18 Si2 Si1 113.51(7) .
C19 Si2 Si1 113.83(7) .
C17 Si2 Si1 105.84(7) .
N3 Si3 C21 115.53(7) .
N3 Si3 C22 111.92(8) .
C21 Si3 C22 106.41(9) .
N3 Si3 C20 111.58(8) .
C21 Si3 C20 106.02(9) .
C22 Si3 C20 104.59(10) .
C1 N1 C7 120.00(12) .
C1 N1 Si1 112.72(10) .
C7 N1 Si1 123.93(10) .
C2 N2 C12 118.80(13) .
C2 N2 Si1 112.17(10) .
C12 N2 Si1 122.03(10) .
Si1 N3 Si3 144.40(9) .
Si1 N3 K 95.74(6) .
Si3 N3 K 119.86(6) .
N1 C1 C6 128.23(14) .
N1 C1 C2 112.66(13) .
C6 C1 C2 119.11(14) .
C3 C2 N2 127.77(14) .
C3 C2 C1 119.46(14) .
N2 C2 C1 112.77(13) .
C2 C3 C4 120.41(15) .
C5 C4 C3 120.15(16) .
C5 C4 K 79.04(10) 2_545
C3 C4 K 83.08(10) 2_545
C4 C5 C6 120.38(15) .
C4 C5 K 75.11(10) 2_545
C6 C5 K 86.06(10) 2_545
C1 C6 C5 120.42(15) .
N1 C7 C8 117.80(14) .
C11 C8 C9 109.91(18) .
C11 C8 C10 109.41(17) .
C9 C8 C10 108.38(16) .
C11 C8 C7 112.54(15) .
C9 C8 C7 109.86(15) .
C10 C8 C7 106.62(17) .
N2 C12 C13 117.76(13) .
C16 C13 C14 109.97(16) .
C16 C13 C15 109.12(15) .
C14 C13 C15 108.92(14) .
C16 C13 C12 112.12(14) .
C14 C13 C12 109.76(13) .
C15 C13 C12 106.86(14) .

loop_
_geom_bond_atom_site_label_1
_geom_bond_atom_site_label_2
_geom_bond_distance
_geom_bond_site_symmetry_2
K N3 2.6938(14) .
Si1 N3 1.6302(13) .
Si1 N1 1.7959(13) .
Si1 N2 1.8040(13) .
Si1 Si2 2.3588(6) .
Si2 C18 1.873(2) .
Si2 C19 1.880(2) .
Si2 C17 1.883(2) .
Si3 N3 1.6739(14) .
Si3 C21 1.8757(18) .
Si3 C22 1.8809(18) .
Si3 C20 1.8878(19) .
N1 C1 1.388(2) .
N1 C7 1.4709(19) .
N2 C2 1.3962(19) .
N2 C12 1.4700(19) .
C1 C6 1.396(2) .
C1 C2 1.429(2) .
C2 C3 1.393(2) .
C3 C4 1.403(2) .
C4 C5 1.379(3) .
C4 K 3.0569(18) 2_545
C5 C6 1.401(2) .
C5 K 3.1054(18) 2_545
C7 C8 1.541(2) .
C8 C11 1.518(3) .
C8 C9 1.526(3) .
C8 C10 1.538(3) .
C12 C13 1.539(2) .
C13 C16 1.521(3) .
C13 C14 1.530(2) .
C13 C15 1.535(2) .
